data_1011200
loop_
_publ_author_name
'Wyckoff, Ralph W. G.'

_publ_section_title
;
 XXIX. Kriterien f\"ur hexagonale Raumgruppen und die Kristallstruktur von
 \b-quarz
;
_journal_coden_ASTM ZEKGAX
_journal_issue 1-6
_journal_name_full
;
Zeitschrift fuer Kristallographie, Kristallgeometrie, Kristallphysik,
Kristallchemie (-144,1977)
;
_journal_page_first 507
_journal_page_last 537
_journal_paper_doi 10.1524/zkri.1926.63.1.507
_journal_volume 63
_journal_year 1926
_chemical_formula_structural 'Si O2'
_chemical_formula_sum 'O2 Si'
_chemical_name_mineral 'Quartz high'
_chemical_name_systematic 'Silicon oxide - \b'
_space_group_IT_number 180
_symmetry_cell_setting hexagonal
_symmetry_Int_Tables_number 180
_symmetry_space_group_name_Hall 'P 62 2 (0 0 4)'
_symmetry_space_group_name_H-M 'P 62 2 2'
_cell_angle_alpha 90
_cell_angle_beta 90
_cell_angle_gamma 120
_cell_formula_units_Z 3
_cell_length_a 5.013
_cell_length_b 5.013
_cell_length_c 5.47
_cell_volume 119.0
_cod_database_code 1011200

loop_
_symmetry_equiv_pos_as_xyz
x,y,z
-y,x-y,2/3+z
y-x,-x,1/3+z
-x,-y,z
y,y-x,2/3+z
x-y,x,1/3+z
y,x,2/3-z
x-y,-y,-z
-x,y-x,1/3-z
-y,-x,2/3-z
y-x,y,-z
x,x-y,1/3-z

loop_
_atom_site_label
_atom_site_type_symbol
_atom_site_symmetry_multiplicity
_atom_site_Wyckoff_symbol
_atom_site_fract_x
_atom_site_fract_y
_atom_site_fract_z
_atom_site_occupancy
_atom_site_attached_hydrogens
_atom_site_calc_flag
Si1 Si4+ 3 c 0.5 0.5 0.3333 1. 0 d
O1 O2- 6 j 0.197(4) -0.197(4) 0.8333 1. 0 d

loop_
_atom_type_symbol
_atom_type_oxidation_number
Si4+ 4.000
O2- -2.000
